data_4035493
loop_
_publ_author_name
'Li, Shuyu'
'Yuan, Ningning'
'Fang, Yong'
'Chen, Chao'
'Wang, Lei'
'Feng, Rui'
'Zhao, Yue'
'Cui, Haiyan'
'Wang, Xinping'

_publ_section_title
;
 Studies on the Bridge Dependence of Bis(triarylamine) Diradical
 Dications: Long-Range \p-Conjugation and \p-\p Coupling Systems.
;
_journal_issue 7
_journal_name_full 'The Journal of organic chemistry'
_journal_page_first 3651
_journal_page_last 3656
_journal_paper_doi 10.1021/acs.joc.8b00003
_journal_volume 83
_journal_year 2018
_chemical_formula_moiety ' C48 H40 N2 O4 S2, 2(C16 Al F36 O4), 0.446(C H2 Cl2)'
_chemical_formula_sum 'C80.9 H41.79 Al2 Cl1.79 F72 N2 O12 S2'
_chemical_formula_weight 2783.47
_space_group_IT_number 14
_space_group_name_Hall '-P 2yn'
_space_group_name_H-M_alt 'P 1 21/n 1'
_symmetry_cell_setting monoclinic
_symmetry_space_group_name_Hall '-P 2yn'
_symmetry_space_group_name_H-M 'P 1 21/n 1'
_atom_sites_solution_hydrogens geom
_atom_sites_solution_primary direct
_atom_sites_solution_secondary difmap
_audit_creation_method SHELXL-97
_cell_angle_alpha 90.00
_cell_angle_beta 109.674(2)
_cell_angle_gamma 90.00
_cell_formula_units_Z 2
_cell_length_a 14.4975(12)
_cell_length_b 25.501(2)
_cell_length_c 14.6934(12)
_cell_measurement_reflns_used 9885
_cell_measurement_temperature 123(2)
_cell_measurement_theta_max 27.53
_cell_measurement_theta_min 2.34
_cell_volume 5115.0(7)
_computing_structure_refinement 'SHELXL-97 (Sheldrick, 2008)'
_computing_structure_solution 'SHELXS-97 (Sheldrick, 2008)'
_diffrn_ambient_temperature 123(2)
_diffrn_measured_fraction_theta_full 0.992
_diffrn_measured_fraction_theta_max 0.992
_diffrn_measurement_device_type 'PHOTON100 CMOS detector'
_diffrn_measurement_method 'omega scan'
_diffrn_radiation_monochromator graphite
_diffrn_radiation_source 'fine-focus sealed tube'
_diffrn_radiation_type MoK\a
_diffrn_radiation_wavelength 0.71073
_diffrn_reflns_av_R_equivalents 0.0596
_diffrn_reflns_av_sigmaI/netI 0.0571
_diffrn_reflns_limit_h_max 12
_diffrn_reflns_limit_h_min -18
_diffrn_reflns_limit_k_max 33
_diffrn_reflns_limit_k_min -33
_diffrn_reflns_limit_l_max 19
_diffrn_reflns_limit_l_min -18
_diffrn_reflns_number 41716
_diffrn_reflns_theta_full 27.56
_diffrn_reflns_theta_max 27.56
_diffrn_reflns_theta_min 2.19
_exptl_absorpt_coefficient_mu 0.306
_exptl_absorpt_correction_T_max 0.7456
_exptl_absorpt_correction_T_min 0.4624
_exptl_absorpt_correction_type multi-scan
_exptl_absorpt_process_details 'SADABS (Bruker, 2014)'
_exptl_crystal_colour purple-red
_exptl_crystal_density_diffrn 1.807
_exptl_crystal_density_method 'not measured'
_exptl_crystal_description column
_exptl_crystal_F_000 2747
_exptl_crystal_size_max 0.48
_exptl_crystal_size_mid 0.20
_exptl_crystal_size_min 0.18
_refine_diff_density_max 1.076
_refine_diff_density_min -0.906
_refine_diff_density_rms 0.106
_refine_ls_extinction_method none
_refine_ls_goodness_of_fit_ref 1.191
_refine_ls_hydrogen_treatment constr
_refine_ls_matrix_type full
_refine_ls_number_parameters 1310
_refine_ls_number_reflns 11725
_refine_ls_number_restraints 7148
_refine_ls_restrained_S_all 1.132
_refine_ls_R_factor_all 0.1213
_refine_ls_R_factor_gt 0.0933
_refine_ls_shift/su_max 0.001
_refine_ls_shift/su_mean 0.000
_refine_ls_structure_factor_coef Fsqd
_refine_ls_weighting_details 'calc w=1/[\s^2^(Fo^2^)+(0.1384P)^2^+9.9286P] where P=(Fo^2^+2Fc^2^)/3'
_refine_ls_weighting_scheme calc
_refine_ls_wR_factor_gt 0.2688
_refine_ls_wR_factor_ref 0.2895
_reflns_number_gt 8526
_reflns_number_total 11725
_reflns_threshold_expression >2sigma(I)
_cod_data_source_file jo8b00003_si_001.cif
_cod_data_source_block 1
_cod_depositor_comments
;
The following automatic conversions were performed:

data item '_symmetry_cell_setting' value 'Monoclinic' was changed to
'monoclinic' in accordance with the
/home/data/users/saulius/crontab/automatic-downloads/current/ACS/lib/dictionaries/cif_core.dic
dictionary named 'cif_core.dic' version 2.4.2 last updated on
2011-04-26.

Automatic conversion script
Id: cif_fix_values 6909 2019-04-08 15:41:33Z antanas 
;
_cod_original_sg_symbol_H-M P2(1)/n
_cod_original_formula_sum 'C80.90 H41.79 Al2 Cl1.79 F72 N2 O12 S2'
_cod_database_code 4035493

loop_
_symmetry_equiv_pos_as_xyz
'x, y, z'
'-x+1/2, y+1/2, -z+1/2'
'-x, -y, -z'
'x-1/2, -y-1/2, z-1/2'

loop_
_atom_site_label
_atom_site_type_symbol
_atom_site_fract_x
_atom_site_fract_y
_atom_site_fract_z
_atom_site_U_iso_or_equiv
_atom_site_adp_type
_atom_site_occupancy
_atom_site_symmetry_multiplicity
_atom_site_calc_flag
_atom_site_refinement_flags
_atom_site_disorder_assembly
_atom_site_disorder_group
C17 C 0.4609(3) 0.00924(16) 0.5134(3) 0.0264(8) Uani 1 1 d . . .
C18 C 0.3677(3) 0.02529(19) 0.4529(3) 0.0350(10) Uani 1 1 d . . .
H18 H 0.3478 0.0245 0.3843 0.042 Uiso 1 1 calc R . .
C19 C 0.3085(3) 0.04222(18) 0.5027(3) 0.0331(9) Uani 1 1 d . . .
H19 H 0.2432 0.0538 0.4717 0.040 Uiso 1 1 calc R . .
C20 C 0.3529(3) 0.04087(14) 0.6037(3) 0.0224(7) Uani 1 1 d . . .
C21 C 0.3144(3) 0.05794(13) 0.6742(3) 0.0211(7) Uani 1 1 d . . .
C22 C 0.3732(3) 0.06294(15) 0.7730(3) 0.0249(7) Uani 1 1 d . . .
H22 H 0.4401 0.0528 0.7920 0.030 Uiso 1 1 calc R . .
C23 C 0.3382(3) 0.08143(16) 0.8409(3) 0.0262(8) Uani 1 1 d . . .
H23 H 0.3800 0.0838 0.9063 0.031 Uiso 1 1 calc R . .
C24 C 0.2376(3) 0.09754(13) 0.8141(3) 0.0219(7) Uani 1 1 d . . .
C25 C 0.1773(3) 0.09223(14) 0.7165(3) 0.0245(7) Uani 1 1 d . . .
H25 H 0.1103 0.1020 0.6977 0.029 Uiso 1 1 calc R . .
C26 C 0.2138(3) 0.07327(15) 0.6489(3) 0.0246(7) Uani 1 1 d . . .
H26 H 0.1718 0.0702 0.5837 0.029 Uiso 1 1 calc R . .
C27 C 0.2531(3) 0.11199(14) 0.9834(3) 0.0228(7) Uani 1 1 d . . .
C28 C 0.2696(3) 0.15592(14) 1.0419(3) 0.0263(8) Uani 1 1 d . . .
H28 H 0.2462 0.1892 1.0148 0.032 Uiso 1 1 calc R . .
C29 C 0.3202(3) 0.15148(15) 1.1402(3) 0.0275(8) Uani 1 1 d . . .
H29 H 0.3325 0.1817 1.1804 0.033 Uiso 1 1 calc R . .
C30 C 0.3529(3) 0.10223(16) 1.1797(3) 0.0287(8) Uani 1 1 d . . .
C31 C 0.3343(3) 0.05810(16) 1.1210(3) 0.0316(9) Uani 1 1 d . . .
H31 H 0.3560 0.0246 1.1482 0.038 Uiso 1 1 calc R . .
C32 C 0.2841(3) 0.06279(15) 1.0224(3) 0.0285(8) Uani 1 1 d . . .
H32 H 0.2710 0.0326 0.9821 0.034 Uiso 1 1 calc R . .
C33 C 0.4279(5) 0.1375(2) 1.3371(4) 0.0570(15) Uani 1 1 d . . .
H33A H 0.4726 0.1601 1.3175 0.086 Uiso 1 1 calc R . .
H33B H 0.4601 0.1258 1.4038 0.086 Uiso 1 1 calc R . .
H33C H 0.3685 0.1572 1.3327 0.086 Uiso 1 1 calc R . .
C34 C 0.1122(3) 0.14698(14) 0.8524(3) 0.0229(7) Uani 1 1 d . . .
C35 C 0.1024(3) 0.19124(16) 0.7965(3) 0.0325(9) Uani 1 1 d . . .
H35 H 0.1551 0.2025 0.7766 0.039 Uiso 1 1 calc R . .
C36 C 0.0161(4) 0.21925(16) 0.7693(3) 0.0365(10) Uani 1 1 d . . .
H36 H 0.0093 0.2497 0.7303 0.044 Uiso 1 1 calc R . .
C37 C -0.0609(3) 0.20318(15) 0.7986(3) 0.0277(8) Uani 1 1 d . . .
C38 C -0.0510(3) 0.15880(16) 0.8560(3) 0.0301(8) Uani 1 1 d . . .
H38 H -0.1035 0.1476 0.8763 0.036 Uiso 1 1 calc R . .
C39 C 0.0364(3) 0.13091(15) 0.8834(3) 0.0272(8) Uani 1 1 d . . .
H39 H 0.0442 0.1008 0.9234 0.033 Uiso 1 1 calc R . .
C40 C -0.2225(4) 0.2209(2) 0.7999(5) 0.0557(15) Uani 1 1 d . . .
H40A H -0.2477 0.1861 0.7760 0.084 Uiso 1 1 calc R . .
H40B H -0.2746 0.2470 0.7747 0.084 Uiso 1 1 calc R . .
H40C H -0.2005 0.2211 0.8707 0.084 Uiso 1 1 calc R . .
C41 C 0.7406(9) 0.0890(5) 0.6653(9) 0.046(3) Uani 0.446(5) 1 d P . .
H41A H 0.7969 0.1135 0.6819 0.055 Uiso 0.446(5) 1 calc PR . .
H41B H 0.7538 0.0601 0.6266 0.055 Uiso 0.446(5) 1 calc PR . .
Cl3 Cl 0.6353(3) 0.12193(14) 0.5968(3) 0.0605(11) Uani 0.446(5) 1 d P . .
Cl4 Cl 0.7291(2) 0.06332(12) 0.7725(2) 0.0526(10) Uani 0.446(5) 1 d P . .
N1 N 0.2021(2) 0.11748(12) 0.8814(2) 0.0226(6) Uani 1 1 d . . .
O5 O 0.4025(2) 0.09311(12) 1.2749(2) 0.0378(7) Uani 1 1 d . . .
O6 O -0.1423(2) 0.23353(13) 0.7685(2) 0.0390(7) Uani 1 1 d . . .
S1 S 0.47101(7) 0.01671(4) 0.63365(7) 0.0305(3) Uani 1 1 d . . .
Al1 Al 0.8638(4) 0.1481(2) 0.2258(4) 0.0228(7) Uani 0.630(2) 1 d PDU A 1
O1 O 0.9101(5) 0.2097(2) 0.2261(5) 0.0425(11) Uani 0.630(2) 1 d PDU A 1
C1 C 0.9177(5) 0.2528(3) 0.1738(5) 0.0395(12) Uani 0.630(2) 1 d PDU A 1
C2 C 0.8147(6) 0.2757(3) 0.1244(7) 0.0458(14) Uani 0.630(2) 1 d PDU A 1
C3 C 0.9848(6) 0.2924(3) 0.2481(6) 0.0518(15) Uani 0.630(2) 1 d PDU A 1
C4 C 0.9644(5) 0.2387(3) 0.0992(5) 0.0451(14) Uani 0.630(2) 1 d PDU A 1
F1 F 0.8136(7) 0.3272(3) 0.1111(6) 0.0621(19) Uani 0.630(2) 1 d PDU A 1
F2 F 0.7565(5) 0.2639(3) 0.1756(6) 0.0556(15) Uani 0.630(2) 1 d PDU A 1
F3 F 0.7713(8) 0.2537(4) 0.0362(6) 0.048(2) Uani 0.630(2) 1 d PDU A 1
F4 F 1.0178(5) 0.3305(2) 0.2055(6) 0.0716(18) Uani 0.630(2) 1 d PDU A 1
F5 F 1.0618(7) 0.2668(4) 0.3088(8) 0.066(2) Uani 0.630(2) 1 d PDU A 1
F6 F 0.9353(6) 0.3154(2) 0.2992(6) 0.0687(19) Uani 0.630(2) 1 d PDU A 1
F7 F 0.9510(5) 0.2750(2) 0.0297(4) 0.0585(14) Uani 0.630(2) 1 d PDU A 1
F8 F 0.9259(4) 0.19360(19) 0.0535(4) 0.0451(11) Uani 0.630(2) 1 d PDU A 1
F9 F 1.0605(4) 0.2300(3) 0.1372(5) 0.0607(14) Uani 0.630(2) 1 d PDU A 1
O2 O 0.9276(3) 0.10121(18) 0.1870(4) 0.0373(9) Uani 0.630(2) 1 d PDU A 1
C5 C 1.0046(5) 0.0676(2) 0.2069(5) 0.0377(12) Uani 0.630(2) 1 d PDU A 1
C6 C 1.0134(5) 0.0325(3) 0.2947(5) 0.0479(14) Uani 0.630(2) 1 d PDU A 1
C7 C 0.9845(5) 0.0321(3) 0.1162(5) 0.0494(14) Uani 0.630(2) 1 d PDU A 1
C8 C 1.1011(5) 0.0977(3) 0.2244(6) 0.0474(14) Uani 0.630(2) 1 d PDU A 1
F10 F 1.0653(4) -0.0111(2) 0.2974(5) 0.0652(14) Uani 0.630(2) 1 d PDU A 1
F11 F 0.9255(4) 0.0190(2) 0.2974(4) 0.0540(12) Uani 0.630(2) 1 d PDU A 1
F12 F 1.0575(4) 0.0593(2) 0.3774(4) 0.0590(12) Uani 0.630(2) 1 d PDU A 1
F13 F 1.0647(4) 0.0065(2) 0.1158(4) 0.0652(13) Uani 0.630(2) 1 d PDU A 1
F14 F 0.9527(4) 0.0602(2) 0.0345(4) 0.0547(12) Uani 0.630(2) 1 d PDU A 1
F15 F 0.9166(4) -0.0033(2) 0.1131(5) 0.0624(15) Uani 0.630(2) 1 d PDU A 1
F16 F 1.1797(6) 0.0673(3) 0.2648(8) 0.0596(19) Uani 0.630(2) 1 d PDU A 1
F17 F 1.1056(4) 0.1390(2) 0.2826(5) 0.0572(13) Uani 0.630(2) 1 d PDU A 1
F18 F 1.1063(4) 0.1162(2) 0.1408(4) 0.0570(12) Uani 0.630(2) 1 d PDU A 1
O3 O 0.8688(4) 0.1316(2) 0.3417(4) 0.0489(11) Uani 0.630(2) 1 d PDU A 1
C9 C 0.8624(6) 0.1468(3) 0.4269(6) 0.0623(14) Uani 0.630(2) 1 d PDU A 1
C10 C 0.8832(7) 0.0990(3) 0.4928(6) 0.0706(17) Uani 0.630(2) 1 d PDU A 1
C11 C 0.7627(7) 0.1698(3) 0.4169(6) 0.0741(17) Uani 0.630(2) 1 d PDU A 1
C12 C 0.9440(7) 0.1874(4) 0.4732(6) 0.0802(18) Uani 0.630(2) 1 d PDU A 1
F19 F 0.8634(6) 0.1089(3) 0.5744(5) 0.0926(18) Uani 0.630(2) 1 d PDU A 1
F20 F 0.8299(5) 0.0580(2) 0.4502(5) 0.0828(17) Uani 0.630(2) 1 d PDU A 1
F21 F 0.9737(5) 0.0811(3) 0.5174(5) 0.0957(18) Uani 0.630(2) 1 d PDU A 1
F22 F 0.7638(6) 0.1979(3) 0.4954(6) 0.0952(19) Uani 0.630(2) 1 d PDU A 1
F23 F 0.7386(6) 0.2024(3) 0.3414(5) 0.0898(17) Uani 0.630(2) 1 d PDU A 1
F24 F 0.6933(5) 0.1331(3) 0.4009(5) 0.0845(16) Uani 0.630(2) 1 d PDU A 1
F25 F 0.9630(7) 0.1938(4) 0.5684(5) 0.113(2) Uani 0.630(2) 1 d PDU A 1
F26 F 1.0277(5) 0.1715(3) 0.4611(6) 0.104(2) Uani 0.630(2) 1 d PDU A 1
F27 F 0.9220(7) 0.2343(3) 0.4374(6) 0.109(2) Uani 0.630(2) 1 d PDU A 1
O4 O 0.7450(4) 0.1479(2) 0.1473(4) 0.0384(11) Uani 0.630(2) 1 d PDU A 1
C13 C 0.6673(5) 0.1216(3) 0.0875(5) 0.0358(12) Uani 0.630(2) 1 d PDU A 1
C14 C 0.6467(6) 0.0710(3) 0.1347(6) 0.0439(14) Uani 0.630(2) 1 d PDU A 1
C15 C 0.6745(6) 0.1097(3) -0.0113(5) 0.0386(13) Uani 0.630(2) 1 d PDU A 1
C16 C 0.5784(6) 0.1608(3) 0.0734(6) 0.0453(14) Uani 0.630(2) 1 d PDU A 1
F28 F 0.5874(6) 0.0381(3) 0.0692(6) 0.0510(17) Uani 0.630(2) 1 d PDU A 1
F29 F 0.7308(5) 0.0453(3) 0.1771(5) 0.0568(19) Uani 0.630(2) 1 d PDU A 1
F30 F 0.6094(4) 0.0813(3) 0.2036(4) 0.0597(15) Uani 0.630(2) 1 d PDU A 1
F31 F 0.5857(5) 0.1021(2) -0.0809(5) 0.0447(14) Uani 0.630(2) 1 d PDU A 1
F32 F 0.7193(4) 0.1467(3) -0.0432(5) 0.0475(15) Uani 0.630(2) 1 d PDU A 1
F33 F 0.7231(5) 0.0646(2) -0.0140(6) 0.0500(15) Uani 0.630(2) 1 d PDU A 1
F34 F 0.4945(5) 0.1358(4) 0.0471(5) 0.0493(16) Uani 0.630(2) 1 d PDU A 1
F35 F 0.5934(6) 0.1853(3) 0.1567(5) 0.0632(17) Uani 0.630(2) 1 d PDU A 1
F36 F 0.5788(5) 0.1968(2) 0.0079(4) 0.0445(14) Uani 0.630(2) 1 d PDU A 1
Al1' Al 0.8648(9) 0.1497(5) 0.2246(9) 0.0332(15) Uani 0.370(2) 1 d PDU A 2
O1' O 0.9216(8) 0.2061(3) 0.2051(8) 0.0434(15) Uani 0.370(2) 1 d PDU A 2
C1' C 0.9193(8) 0.2545(4) 0.1694(7) 0.0446(17) Uani 0.370(2) 1 d PDU A 2
C2' C 0.8151(8) 0.2764(5) 0.1202(9) 0.0462(18) Uani 0.370(2) 1 d PDU A 2
C3' C 0.9729(9) 0.2928(4) 0.2542(9) 0.0501(18) Uani 0.370(2) 1 d PDU A 2
C4' C 0.9722(8) 0.2560(4) 0.0942(8) 0.0468(18) Uani 0.370(2) 1 d PDU A 2
F1' F 0.8210(12) 0.3257(4) 0.0845(9) 0.054(2) Uani 0.370(2) 1 d PDU A 2
F2' F 0.7662(8) 0.2824(4) 0.1812(9) 0.047(2) Uani 0.370(2) 1 d PDU A 2
F3' F 0.7630(12) 0.2482(7) 0.0440(10) 0.040(2) Uani 0.370(2) 1 d PDU A 2
F4' F 0.9888(8) 0.3393(3) 0.2205(9) 0.053(2) Uani 0.370(2) 1 d PDU A 2
F5' F 1.0596(11) 0.2747(6) 0.3083(14) 0.060(3) Uani 0.370(2) 1 d PDU A 2
F6' F 0.9180(10) 0.3002(4) 0.3103(9) 0.056(2) Uani 0.370(2) 1 d PDU A 2
F7' F 0.9511(8) 0.2991(3) 0.0400(7) 0.0534(19) Uani 0.370(2) 1 d PDU A 2
F8' F 0.9427(7) 0.2150(4) 0.0331(7) 0.054(2) Uani 0.370(2) 1 d PDU A 2
F9' F 1.0680(6) 0.2529(3) 0.1347(8) 0.0478(19) Uani 0.370(2) 1 d PDU A 2
O2' O 0.9424(6) 0.0978(3) 0.2398(7) 0.0396(13) Uani 0.370(2) 1 d PDU A 2
C5' C 1.0149(7) 0.0711(3) 0.2213(6) 0.0414(16) Uani 0.370(2) 1 d PDU A 2
C6' C 1.0314(7) 0.0188(4) 0.2772(7) 0.0441(18) Uani 0.370(2) 1 d PDU A 2
C7' C 0.9851(7) 0.0598(4) 0.1124(7) 0.0453(17) Uani 0.370(2) 1 d PDU A 2
C8' C 1.1100(7) 0.1039(4) 0.2549(8) 0.0451(18) Uani 0.370(2) 1 d PDU A 2
F10' F 1.0827(6) -0.0152(3) 0.2456(7) 0.0540(18) Uani 0.370(2) 1 d PDU A 2
F11' F 0.9458(6) -0.0033(3) 0.2703(7) 0.0501(18) Uani 0.370(2) 1 d PDU A 2
F12' F 1.0795(6) 0.0269(3) 0.3721(5) 0.0512(17) Uani 0.370(2) 1 d PDU A 2
F13' F 1.0610(5) 0.0456(3) 0.0864(6) 0.0515(16) Uani 0.370(2) 1 d PDU A 2
F14' F 0.9423(6) 0.1012(3) 0.0611(6) 0.0525(17) Uani 0.370(2) 1 d PDU A 2
F15' F 0.9191(6) 0.0206(4) 0.0869(7) 0.0561(19) Uani 0.370(2) 1 d PDU A 2
F16' F 1.1895(9) 0.0748(5) 0.2636(13) 0.050(2) Uani 0.370(2) 1 d PDU A 2
F17' F 1.1248(7) 0.1262(3) 0.3403(7) 0.058(2) Uani 0.370(2) 1 d PDU A 2
F18' F 1.1085(6) 0.1414(3) 0.1902(7) 0.0496(17) Uani 0.370(2) 1 d PDU A 2
O3' O 0.8325(7) 0.1546(4) 0.3263(6) 0.0565(14) Uani 0.370(2) 1 d PDU A 2
C9' C 0.8558(7) 0.1505(4) 0.4217(8) 0.0654(17) Uani 0.370(2) 1 d PDU A 2
C10' C 0.8191(9) 0.0978(4) 0.4442(8) 0.075(2) Uani 0.370(2) 1 d PDU A 2
C11' C 0.8068(8) 0.1970(4) 0.4529(8) 0.0749(19) Uani 0.370(2) 1 d PDU A 2
C12' C 0.9669(8) 0.1560(5) 0.4696(8) 0.075(2) Uani 0.370(2) 1 d PDU A 2
F19' F 0.8590(10) 0.0824(5) 0.5337(8) 0.093(3) Uani 0.370(2) 1 d PDU A 2
F20' F 0.8360(9) 0.0588(4) 0.3882(8) 0.080(2) Uani 0.370(2) 1 d PDU A 2
F21' F 0.7208(7) 0.0982(5) 0.4220(8) 0.087(2) Uani 0.370(2) 1 d PDU A 2
F22' F 0.8103(10) 0.1908(5) 0.5436(7) 0.092(2) Uani 0.370(2) 1 d PDU A 2
F23' F 0.7113(7) 0.2017(4) 0.3975(8) 0.078(2) Uani 0.370(2) 1 d PDU A 2
F24' F 0.8521(8) 0.2414(3) 0.4406(9) 0.085(2) Uani 0.370(2) 1 d PDU A 2
F25' F 0.9942(9) 0.1688(5) 0.5644(7) 0.090(3) Uani 0.370(2) 1 d PDU A 2
F26' F 1.0045(8) 0.1951(4) 0.4297(8) 0.076(2) Uani 0.370(2) 1 d PDU A 2
F27' F 1.0131(9) 0.1110(4) 0.4670(8) 0.094(2) Uani 0.370(2) 1 d PDU A 2
O4' O 0.7590(6) 0.1421(4) 0.1287(7) 0.0403(14) Uani 0.370(2) 1 d PDU A 2
C13' C 0.6674(8) 0.1218(4) 0.0880(8) 0.0389(16) Uani 0.370(2) 1 d PDU A 2
C14' C 0.6575(9) 0.0696(4) 0.1363(9) 0.0444(18) Uani 0.370(2) 1 d PDU A 2
C15' C 0.6700(9) 0.1070(5) -0.0177(8) 0.0400(18) Uani 0.370(2) 1 d PDU A 2
C16' C 0.5858(8) 0.1589(5) 0.0789(9) 0.0454(18) Uani 0.370(2) 1 d PDU A 2
F28' F 0.5763(10) 0.0434(6) 0.0861(10) 0.056(3) Uani 0.370(2) 1 d PDU A 2
F29' F 0.7345(9) 0.0387(5) 0.1504(9) 0.048(2) Uani 0.370(2) 1 d PDU A 2
F30' F 0.6476(8) 0.0778(5) 0.2224(7) 0.060(2) Uani 0.370(2) 1 d PDU A 2
F31' F 0.5894(8) 0.0863(4) -0.0713(10) 0.051(2) Uani 0.370(2) 1 d PDU A 2
F32' F 0.6912(8) 0.1488(5) -0.0590(9) 0.052(3) Uani 0.370(2) 1 d PDU A 2
F33' F 0.7443(8) 0.0728(5) -0.0009(10) 0.055(2) Uani 0.370(2) 1 d PDU A 2
F34' F 0.4953(9) 0.1394(6) 0.0247(9) 0.050(2) Uani 0.370(2) 1 d PDU A 2
F35' F 0.5707(9) 0.1718(5) 0.1613(8) 0.060(3) Uani 0.370(2) 1 d PDU A 2
F36' F 0.5914(10) 0.2045(4) 0.0353(9) 0.057(2) Uani 0.370(2) 1 d PDU A 2

loop_
_atom_site_aniso_label
_atom_site_aniso_U_11
_atom_site_aniso_U_22
_atom_site_aniso_U_33
_atom_site_aniso_U_23
_atom_site_aniso_U_13
_atom_site_aniso_U_12
C17 0.0238(18) 0.0337(19) 0.0225(18) 0.0010(15) 0.0088(14) 0.0047(15)
C18 0.027(2) 0.056(3) 0.0222(19) 0.0013(18) 0.0083(16) 0.0149(19)
C19 0.0234(19) 0.048(2) 0.027(2) -0.0005(18) 0.0076(16) 0.0105(17)
C20 0.0191(16) 0.0231(16) 0.0254(18) 0.0005(14) 0.0081(14) 0.0030(13)
C21 0.0191(16) 0.0203(16) 0.0245(18) 0.0007(13) 0.0082(14) 0.0012(13)
C22 0.0164(16) 0.0306(18) 0.0277(19) -0.0009(15) 0.0077(14) 0.0012(14)
C23 0.0210(17) 0.0333(19) 0.0234(18) -0.0030(15) 0.0060(14) -0.0001(15)
C24 0.0202(16) 0.0183(15) 0.0295(19) -0.0035(14) 0.0115(14) -0.0008(13)
C25 0.0181(16) 0.0250(17) 0.031(2) -0.0041(15) 0.0085(14) 0.0013(14)
C26 0.0217(17) 0.0288(18) 0.0229(18) -0.0021(14) 0.0072(14) 0.0021(14)
C27 0.0181(16) 0.0252(17) 0.0262(18) -0.0004(14) 0.0090(14) -0.0002(13)
C28 0.0282(19) 0.0209(17) 0.030(2) 0.0000(15) 0.0107(16) 0.0011(14)
C29 0.0291(19) 0.0247(18) 0.030(2) -0.0051(15) 0.0113(16) -0.0052(15)
C30 0.0229(18) 0.035(2) 0.027(2) 0.0001(16) 0.0074(15) -0.0011(15)
C31 0.032(2) 0.0256(18) 0.037(2) 0.0038(16) 0.0109(17) 0.0037(16)
C32 0.030(2) 0.0214(17) 0.035(2) -0.0051(15) 0.0132(17) 0.0005(15)
C33 0.070(4) 0.049(3) 0.033(3) -0.005(2) -0.008(2) -0.012(3)
C34 0.0243(17) 0.0208(16) 0.0256(18) -0.0029(14) 0.0112(14) 0.0016(13)
C35 0.036(2) 0.0265(19) 0.043(2) 0.0034(17) 0.0242(19) 0.0041(16)
C36 0.048(3) 0.0258(19) 0.045(3) 0.0115(18) 0.028(2) 0.0109(18)
C37 0.0287(19) 0.0259(18) 0.0278(19) 0.0000(15) 0.0086(15) 0.0061(15)
C38 0.0239(18) 0.0309(19) 0.037(2) 0.0050(17) 0.0115(16) -0.0004(15)
C39 0.0278(19) 0.0240(17) 0.032(2) 0.0073(15) 0.0125(16) 0.0020(15)
C40 0.026(2) 0.056(3) 0.081(4) 0.019(3) 0.013(2) 0.011(2)
C41 0.049(6) 0.047(6) 0.048(6) 0.000(5) 0.024(5) 0.002(5)
Cl3 0.0576(19) 0.060(2) 0.060(2) 0.0069(15) 0.0148(15) 0.0072(15)
Cl4 0.0535(18) 0.0539(17) 0.0525(18) 0.0020(13) 0.0206(14) -0.0041(13)
N1 0.0204(14) 0.0231(14) 0.0260(16) -0.0030(12) 0.0099(12) -0.0001(12)
O5 0.0376(17) 0.0404(16) 0.0295(15) 0.0031(13) 0.0037(13) 0.0020(13)
O6 0.0310(16) 0.0436(17) 0.0432(18) 0.0114(14) 0.0137(13) 0.0145(13)
S1 0.0214(4) 0.0493(6) 0.0206(4) 0.0005(4) 0.0069(3) 0.0135(4)
Al1 0.0152(11) 0.0170(12) 0.0301(13) -0.0038(11) -0.0003(11) 0.0006(11)
O1 0.0395(19) 0.0290(17) 0.052(2) -0.0028(17) 0.0060(17) -0.0060(16)
C1 0.038(2) 0.023(2) 0.057(2) -0.006(2) 0.015(2) -0.0044(19)
C2 0.044(2) 0.031(2) 0.061(3) -0.004(2) 0.017(2) 0.001(2)
C3 0.048(3) 0.036(2) 0.066(3) -0.012(2) 0.013(2) -0.009(2)
C4 0.039(2) 0.033(2) 0.061(3) -0.007(2) 0.014(2) -0.006(2)
F1 0.075(3) 0.026(2) 0.080(4) -0.004(3) 0.019(3) 0.011(2)
F2 0.049(3) 0.052(3) 0.068(3) -0.010(3) 0.024(2) -0.003(3)
F3 0.038(3) 0.040(3) 0.058(3) 0.005(3) 0.008(3) 0.002(2)
F4 0.066(3) 0.039(3) 0.104(4) -0.011(3) 0.022(3) -0.024(3)
F5 0.050(3) 0.061(4) 0.072(3) -0.021(3) 0.000(3) -0.013(3)
F6 0.078(4) 0.038(3) 0.082(3) -0.023(3) 0.015(3) -0.004(3)
F7 0.062(3) 0.043(3) 0.075(3) 0.009(3) 0.029(2) -0.005(3)
F8 0.045(2) 0.032(2) 0.060(3) -0.006(2) 0.020(2) 0.000(2)
F9 0.036(2) 0.059(3) 0.085(3) -0.008(3) 0.017(2) -0.004(2)
O2 0.0273(17) 0.0317(17) 0.051(2) 0.0017(17) 0.0102(16) 0.0037(15)
C5 0.025(2) 0.032(2) 0.055(2) 0.004(2) 0.013(2) 0.0037(19)
C6 0.035(2) 0.041(3) 0.064(3) 0.009(2) 0.012(2) 0.005(2)
C7 0.038(2) 0.044(3) 0.063(3) 0.000(2) 0.011(2) 0.007(2)
C8 0.033(2) 0.045(2) 0.062(3) 0.006(2) 0.013(2) 0.004(2)
F10 0.060(3) 0.048(3) 0.084(3) 0.022(3) 0.019(3) 0.027(2)
F11 0.042(2) 0.040(2) 0.078(3) 0.018(2) 0.018(2) -0.002(2)
F12 0.042(2) 0.065(3) 0.060(3) 0.013(2) 0.003(2) 0.009(2)
F13 0.053(3) 0.062(3) 0.078(3) -0.010(2) 0.019(2) 0.026(2)
F14 0.045(2) 0.061(3) 0.054(3) -0.003(2) 0.011(2) 0.008(2)
F15 0.052(3) 0.039(2) 0.081(3) -0.009(2) 0.002(2) 0.000(2)
F16 0.025(3) 0.071(4) 0.075(3) 0.017(3) 0.007(3) 0.010(3)
F17 0.035(2) 0.050(3) 0.078(3) -0.008(3) 0.008(2) -0.013(2)
F18 0.035(2) 0.064(3) 0.075(3) 0.011(2) 0.021(2) -0.003(2)
O3 0.055(2) 0.045(2) 0.0425(19) 0.0014(18) 0.0109(18) 0.0058(18)
C9 0.070(3) 0.060(2) 0.051(2) -0.002(2) 0.013(2) 0.008(2)
C10 0.074(3) 0.071(3) 0.060(3) 0.007(3) 0.014(3) 0.009(3)
C11 0.082(3) 0.067(3) 0.063(3) -0.007(3) 0.011(3) 0.014(3)
C12 0.086(3) 0.077(3) 0.062(3) -0.005(3) 0.005(3) 0.005(3)
F19 0.119(4) 0.091(4) 0.058(3) 0.014(3) 0.017(3) 0.014(3)
F20 0.105(4) 0.073(3) 0.073(3) 0.023(3) 0.033(3) 0.005(3)
F21 0.081(3) 0.102(4) 0.092(4) 0.026(3) 0.013(3) 0.023(3)
F22 0.112(4) 0.101(4) 0.071(3) -0.022(3) 0.028(3) 0.027(3)
F23 0.107(4) 0.092(3) 0.067(3) 0.004(3) 0.025(3) 0.042(3)
F24 0.069(3) 0.092(3) 0.087(3) -0.003(3) 0.018(3) 0.019(3)
F25 0.121(4) 0.118(4) 0.072(3) -0.022(4) -0.006(3) -0.004(4)
F26 0.089(4) 0.107(4) 0.091(4) -0.006(4) 0.000(3) -0.029(4)
F27 0.118(4) 0.086(4) 0.100(4) -0.020(3) 0.007(4) -0.022(3)
O4 0.0278(18) 0.0328(18) 0.046(2) -0.0025(17) 0.0003(16) -0.0023(16)
C13 0.026(2) 0.031(2) 0.045(2) -0.001(2) 0.0050(19) -0.0037(19)
C14 0.035(2) 0.040(2) 0.051(3) 0.002(2) 0.007(2) -0.010(2)
C15 0.031(2) 0.033(2) 0.049(2) -0.004(2) 0.009(2) -0.002(2)
C16 0.037(2) 0.043(2) 0.051(3) -0.009(2) 0.009(2) 0.001(2)
F28 0.043(3) 0.046(3) 0.064(3) -0.006(2) 0.018(2) -0.016(2)
F29 0.050(3) 0.041(3) 0.063(4) 0.019(3) -0.003(3) -0.005(2)
F30 0.051(3) 0.074(3) 0.051(3) 0.010(2) 0.013(2) -0.011(3)
F31 0.047(3) 0.039(3) 0.041(2) -0.005(2) 0.004(2) -0.005(2)
F32 0.038(3) 0.049(3) 0.061(3) 0.002(2) 0.024(2) -0.003(2)
F33 0.038(3) 0.031(2) 0.082(3) -0.015(2) 0.023(3) -0.004(2)
F34 0.025(2) 0.069(3) 0.057(3) -0.004(3) 0.018(2) 0.002(2)
F35 0.071(4) 0.058(3) 0.069(3) -0.024(3) 0.035(3) -0.013(3)
F36 0.037(3) 0.038(2) 0.047(3) -0.003(2) -0.001(2) 0.012(2)
Al1' 0.028(2) 0.027(2) 0.039(2) -0.003(2) 0.005(2) 0.001(2)
O1' 0.037(2) 0.030(2) 0.056(2) -0.001(2) 0.007(2) -0.005(2)
C1' 0.042(3) 0.029(3) 0.060(3) -0.006(3) 0.014(3) -0.004(2)
C2' 0.045(3) 0.032(3) 0.061(3) -0.004(3) 0.016(3) -0.001(3)
C3' 0.047(3) 0.036(3) 0.064(3) -0.011(3) 0.014(3) -0.008(3)
C4' 0.042(3) 0.032(3) 0.061(3) -0.008(3) 0.011(3) -0.001(3)
F1' 0.068(4) 0.028(3) 0.067(4) -0.002(3) 0.025(4) 0.008(3)
F2' 0.042(4) 0.035(4) 0.067(4) -0.004(4) 0.023(3) 0.005(3)
F3' 0.036(3) 0.034(4) 0.054(4) 0.010(3) 0.019(3) 0.000(3)
F4' 0.055(4) 0.030(3) 0.077(4) -0.022(3) 0.028(3) -0.005(3)
F5' 0.052(4) 0.044(4) 0.074(5) -0.017(4) 0.007(4) -0.018(4)
F6' 0.062(4) 0.047(4) 0.063(4) -0.019(3) 0.028(3) -0.017(3)
F7' 0.056(4) 0.040(4) 0.064(4) 0.004(3) 0.021(3) 0.001(4)
F8' 0.052(4) 0.047(4) 0.059(4) -0.014(4) 0.014(3) -0.002(4)
F9' 0.038(3) 0.035(3) 0.069(4) -0.010(3) 0.017(3) -0.006(3)
O2' 0.032(2) 0.035(2) 0.052(2) 0.001(2) 0.015(2) 0.007(2)
C5' 0.031(2) 0.036(2) 0.056(3) 0.003(2) 0.012(2) 0.007(2)
C6' 0.033(3) 0.038(3) 0.060(3) 0.006(3) 0.014(3) 0.007(3)
C7' 0.035(3) 0.042(3) 0.059(3) 0.004(3) 0.015(3) 0.006(3)
C8' 0.032(3) 0.041(3) 0.060(3) 0.005(3) 0.013(3) 0.004(3)
F10' 0.047(3) 0.041(3) 0.072(4) 0.007(3) 0.017(3) 0.013(3)
F11' 0.042(3) 0.037(3) 0.069(4) 0.010(3) 0.015(3) -0.008(3)
F12' 0.040(3) 0.047(3) 0.059(4) 0.019(3) 0.008(3) 0.005(3)
F13' 0.043(3) 0.057(4) 0.060(4) -0.001(3) 0.023(3) 0.008(3)
F14' 0.047(3) 0.054(3) 0.053(3) 0.004(3) 0.012(3) 0.009(3)
F15' 0.046(4) 0.050(4) 0.064(4) -0.001(3) 0.007(3) 0.005(3)
F16' 0.026(4) 0.053(4) 0.069(4) 0.015(4) 0.012(3) 0.002(3)
F17' 0.045(4) 0.053(4) 0.066(4) 0.004(4) 0.003(3) -0.008(3)
F18' 0.039(3) 0.042(3) 0.066(4) 0.016(3) 0.015(3) -0.003(3)
O3' 0.059(2) 0.055(2) 0.052(2) -0.006(2) 0.013(2) 0.006(2)
C9' 0.072(3) 0.063(3) 0.055(3) -0.001(3) 0.012(3) 0.008(3)
C10' 0.082(3) 0.068(3) 0.064(3) -0.002(3) 0.009(3) 0.010(3)
C11' 0.079(3) 0.071(3) 0.064(3) 0.000(3) 0.010(3) 0.010(3)
C12' 0.080(3) 0.072(3) 0.063(3) -0.002(3) 0.009(3) 0.009(3)
F19' 0.107(5) 0.083(5) 0.077(5) 0.010(4) 0.016(4) 0.005(4)
F20' 0.094(4) 0.066(4) 0.074(4) -0.001(4) 0.017(4) 0.006(4)
F21' 0.097(4) 0.085(4) 0.075(4) 0.005(4) 0.025(4) -0.004(4)
F22' 0.096(4) 0.097(4) 0.069(4) -0.012(4) 0.011(4) 0.025(4)
F23' 0.081(5) 0.090(5) 0.063(4) 0.004(4) 0.026(4) 0.036(4)
F24' 0.086(4) 0.056(4) 0.100(4) -0.015(4) 0.016(4) 0.014(4)
F25' 0.094(5) 0.085(4) 0.065(4) -0.003(4) -0.005(4) 0.024(4)
F26' 0.065(4) 0.072(4) 0.066(4) -0.002(4) -0.010(4) 0.001(4)
F27' 0.091(4) 0.091(4) 0.079(4) 0.011(4) 0.002(4) 0.023(4)
O4' 0.031(2) 0.035(2) 0.047(2) -0.001(2) 0.004(2) -0.005(2)
C13' 0.029(2) 0.035(2) 0.047(3) -0.002(2) 0.006(2) -0.004(2)
C14' 0.035(3) 0.041(3) 0.051(3) -0.001(3) 0.007(3) -0.006(3)
C15' 0.032(3) 0.036(3) 0.049(3) -0.003(3) 0.010(3) -0.002(3)
C16' 0.036(3) 0.043(3) 0.052(3) -0.006(3) 0.008(3) -0.002(3)
F28' 0.039(4) 0.049(4) 0.070(5) 0.007(4) 0.005(4) -0.019(4)
F29' 0.048(4) 0.036(4) 0.053(4) 0.000(3) 0.009(3) 0.008(3)
F30' 0.058(4) 0.060(4) 0.061(4) 0.001(3) 0.021(3) -0.011(4)
F31' 0.045(4) 0.045(4) 0.056(4) -0.019(4) 0.010(3) -0.013(3)
F32' 0.047(4) 0.045(4) 0.054(4) 0.002(3) 0.002(4) -0.009(4)
F33' 0.036(4) 0.058(4) 0.066(4) -0.009(4) 0.011(3) 0.000(3)
F34' 0.032(4) 0.060(4) 0.053(4) -0.005(4) 0.010(3) -0.002(3)
F35' 0.051(4) 0.062(5) 0.066(4) -0.020(4) 0.019(4) 0.000(4)
F36' 0.043(4) 0.044(4) 0.070(4) -0.006(4) 0.000(4) 0.001(3)

loop_
_atom_type_symbol
_atom_type_description
_atom_type_scat_dispersion_real
_atom_type_scat_dispersion_imag
_atom_type_scat_source
C C 0.0033 0.0016 'International Tables Vol C Tables 4.2.6.8 and 6.1.1.4'
H H 0.0000 0.0000 'International Tables Vol C Tables 4.2.6.8 and 6.1.1.4'
N N 0.0061 0.0033 'International Tables Vol C Tables 4.2.6.8 and 6.1.1.4'
O O 0.0106 0.0060 'International Tables Vol C Tables 4.2.6.8 and 6.1.1.4'
F F 0.0171 0.0103 'International Tables Vol C Tables 4.2.6.8 and 6.1.1.4'
Al Al 0.0645 0.0514 'International Tables Vol C Tables 4.2.6.8 and 6.1.1.4'
S S 0.1246 0.1234 'International Tables Vol C Tables 4.2.6.8 and 6.1.1.4'
Cl Cl 0.1484 0.1585 'International Tables Vol C Tables 4.2.6.8 and 6.1.1.4'

loop_
_geom_angle_atom_site_label_1
_geom_angle_atom_site_label_2
_geom_angle_atom_site_label_3
_geom_angle
_geom_angle_site_symmetry_1
C17 C17 C18 128.0(5) 3_656
C17 C17 S1 121.7(4) 3_656
C18 C17 S1 110.3(3) .
C19 C18 C17 113.2(4) .
C18 C19 C20 114.2(4) .
C21 C20 C19 128.2(3) .
C21 C20 S1 121.9(3) .
C19 C20 S1 109.8(3) .
C20 C21 C22 122.2(3) .
C20 C21 C26 121.1(3) .
C22 C21 C26 116.7(3) .
C23 C22 C21 122.8(3) .
C22 C23 C24 119.9(3) .
N1 C24 C25 121.2(3) .
N1 C24 C23 120.5(3) .
C25 C24 C23 118.3(3) .
C26 C25 C24 121.0(3) .
C25 C26 C21 121.2(3) .
C28 C27 C32 120.7(4) .
C28 C27 N1 119.3(3) .
C32 C27 N1 120.0(3) .
C27 C28 C29 120.1(3) .
C28 C29 C30 119.5(4) .
O5 C30 C31 115.2(4) .
O5 C30 C29 124.6(4) .
C31 C30 C29 120.2(4) .
C30 C31 C32 120.1(4) .
C31 C32 C27 119.4(4) .
C35 C34 C39 120.4(4) .
C35 C34 N1 120.5(3) .
C39 C34 N1 119.2(3) .
C34 C35 C36 120.0(4) .
C35 C36 C37 120.2(4) .
O6 C37 C36 115.7(4) .
O6 C37 C38 124.3(4) .
C36 C37 C38 120.0(4) .
C39 C38 C37 119.3(4) .
C34 C39 C38 120.0(3) .
Cl3 C41 Cl4 111.6(6) .
C24 N1 C27 122.3(3) .
C24 N1 C34 120.5(3) .
C27 N1 C34 117.1(3) .
C30 O5 C33 117.2(4) .
C37 O6 C40 118.8(4) .
C20 S1 C17 92.45(18) .
O1 Al1 O4 108.0(4) .
O1 Al1 O2 112.7(4) .
O4 Al1 O2 107.7(4) .
O1 Al1 O3 109.6(4) .
O4 Al1 O3 111.0(4) .
O2 Al1 O3 107.9(4) .
C1 O1 Al1 147.6(6) .
O1 C1 C4 110.9(5) .
O1 C1 C2 108.7(6) .
C4 C1 C2 110.4(6) .
O1 C1 C3 106.0(6) .
C4 C1 C3 109.5(5) .
C2 C1 C3 111.2(5) .
F1 C2 F2 109.0(7) .
F1 C2 F3 106.8(7) .
F2 C2 F3 105.5(7) .
F1 C2 C1 114.0(7) .
F2 C2 C1 110.2(6) .
F3 C2 C1 111.0(7) .
F4 C3 F6 106.9(7) .
F4 C3 F5 108.6(8) .
F6 C3 F5 108.9(8) .
F4 C3 C1 112.4(7) .
F6 C3 C1 110.5(6) .
F5 C3 C1 109.4(7) .
F9 C4 F7 107.2(6) .
F9 C4 F8 105.4(6) .
F7 C4 F8 106.1(6) .
F9 C4 C1 113.4(6) .
F7 C4 C1 113.6(6) .
F8 C4 C1 110.5(6) .
C5 O2 Al1 149.4(5) .
O2 C5 C6 112.2(5) .
O2 C5 C8 110.8(5) .
C6 C5 C8 109.6(5) .
O2 C5 C7 106.2(5) .
C6 C5 C7 108.6(5) .
C8 C5 C7 109.2(5) .
F11 C6 F10 108.5(6) .
F11 C6 F12 105.7(6) .
F10 C6 F12 107.7(6) .
F11 C6 C5 111.4(5) .
F10 C6 C5 113.3(6) .
F12 C6 C5 109.9(6) .
F15 C7 F13 107.8(6) .
F15 C7 F14 107.8(6) .
F13 C7 F14 107.2(6) .
F15 C7 C5 110.3(6) .
F13 C7 C5 112.1(6) .
F14 C7 C5 111.4(6) .
F16 C8 F18 107.9(7) .
F16 C8 F17 108.7(7) .
F18 C8 F17 107.5(6) .
F16 C8 C5 112.0(7) .
F18 C8 C5 110.5(6) .
F17 C8 C5 110.1(6) .
C9 O3 Al1 148.5(6) .
O3 C9 C11 112.5(6) .
O3 C9 C10 107.4(6) .
C11 C9 C10 110.4(6) .
O3 C9 C12 108.7(6) .
C11 C9 C12 110.3(6) .
C10 C9 C12 107.3(6) .
F21 C10 F20 103.0(7) .
F21 C10 F19 108.1(7) .
F20 C10 F19 107.7(8) .
F21 C10 C9 114.6(7) .
F20 C10 C9 111.8(7) .
F19 C10 C9 111.1(7) .
F24 C11 F23 108.7(8) .
F24 C11 F22 108.3(8) .
F23 C11 F22 107.6(7) .
F24 C11 C9 112.5(7) .
F23 C11 C9 107.1(7) .
F22 C11 C9 112.5(7) .
F27 C12 F25 104.3(8) .
F27 C12 F26 109.3(9) .
F25 C12 F26 107.2(8) .
F27 C12 C9 112.9(7) .
F25 C12 C9 113.5(8) .
F26 C12 C9 109.3(7) .
C13 O4 Al1 149.9(5) .
O4 C13 C15 114.2(6) .
O4 C13 C14 111.6(6) .
C15 C13 C14 110.4(5) .
O4 C13 C16 103.5(5) .
C15 C13 C16 108.3(5) .
C14 C13 C16 108.4(5) .
F30 C14 F29 106.6(7) .
F30 C14 F28 110.1(7) .
F29 C14 F28 106.9(7) .
F30 C14 C13 111.5(6) .
F29 C14 C13 109.6(6) .
F28 C14 C13 111.9(7) .
F32 C15 F33 105.8(7) .
F32 C15 F31 106.8(7) .
F33 C15 F31 103.1(6) .
F32 C15 C13 113.4(6) .
F33 C15 C13 113.7(6) .
F31 C15 C13 113.2(6) .
F34 C16 F35 110.4(7) .
F34 C16 F36 110.6(7) .
F35 C16 F36 107.8(7) .
F34 C16 C13 111.3(7) .
F35 C16 C13 107.6(6) .
F36 C16 C13 109.1(6) .
O2' Al1' O4' 112.9(8) .
O2' Al1' O3' 107.7(7) .
O4' Al1' O3' 107.1(7) .
O2' Al1' O1' 109.7(7) .
O4' Al1' O1' 107.6(7) .
O3' Al1' O1' 111.7(8) .
C1' O1' Al1' 151.9(9) .
O1' C1' C2' 114.1(8) .
O1' C1' C4' 110.4(8) .
C2' C1' C4' 107.4(7) .
O1' C1' C3' 108.9(8) .
C2' C1' C3' 107.1(7) .
C4' C1' C3' 108.8(7) .
F2' C2' F3' 110.5(10) .
F2' C2' F1' 105.5(9) .
F3' C2' F1' 105.2(10) .
F2' C2' C1' 112.7(9) .
F3' C2' C1' 112.9(10) .
F1' C2' C1' 109.4(9) .
F5' C3' F4' 106.6(10) .
F5' C3' F6' 108.7(11) .
F4' C3' F6' 108.4(9) .
F5' C3' C1' 112.1(10) .
F4' C3' C1' 111.1(9) .
F6' C3' C1' 109.8(8) .
F9' C4' F7' 108.3(9) .
F9' C4' F8' 107.8(8) .
F7' C4' F8' 106.5(9) .
F9' C4' C1' 112.2(8) .
F7' C4' C1' 112.2(8) .
F8' C4' C1' 109.6(8) .
C5' O2' Al1' 152.6(8) .
O2' C5' C7' 109.7(7) .
O2' C5' C6' 108.7(7) .
C7' C5' C6' 109.4(7) .
O2' C5' C8' 109.4(7) .
C7' C5' C8' 110.0(7) .
C6' C5' C8' 109.7(7) .
F10' C6' F11' 108.4(8) .
F10' C6' F12' 107.8(8) .
F11' C6' F12' 106.6(8) .
F10' C6' C5' 112.6(8) .
F11' C6' C5' 110.6(8) .
F12' C6' C5' 110.6(7) .
F14' C7' F13' 109.1(8) .
F14' C7' F15' 106.3(8) .
F13' C7' F15' 107.3(8) .
F14' C7' C5' 111.0(8) .
F13' C7' C5' 112.3(8) .
F15' C7' C5' 110.6(8) .
F17' C8' F16' 106.7(10) .
F17' C8' F18' 108.8(9) .
F16' C8' F18' 105.6(9) .
F17' C8' C5' 112.2(8) .
F16' C8' C5' 112.1(9) .
F18' C8' C5' 111.1(7) .
C9' O3' Al1' 149.8(9) .
O3' C9' C10' 108.4(8) .
O3' C9' C11' 105.9(8) .
C10' C9' C11' 112.8(8) .
O3' C9' C12' 109.4(8) .
C10' C9' C12' 111.9(7) .
C11' C9' C12' 108.2(7) .
F19' C10' F21' 108.6(10) .
F19' C10' F20' 106.2(10) .
F21' C10' F20' 104.5(10) .
F19' C10' C9' 114.5(10) .
F21' C10' C9' 111.1(9) .
F20' C10' C9' 111.3(9) .
F22' C11' F24' 112.2(10) .
F22' C11' F23' 107.4(10) .
F24' C11' F23' 106.8(9) .
F22' C11' C9' 110.2(9) .
F24' C11' C9' 108.4(8) .
F23' C11' C9' 111.9(9) .
F27' C12' F25' 105.1(9) .
F27' C12' F26' 109.9(10) .
F25' C12' F26' 104.3(9) .
F27' C12' C9' 111.5(9) .
F25' C12' C9' 113.1(9) .
F26' C12' C9' 112.4(8) .
C13' O4' Al1' 151.3(9) .
O4' C13' C16' 115.3(8) .
O4' C13' C14' 110.7(8) .
C16' C13' C14' 113.4(8) .
O4' C13' C15' 100.2(7) .
C16' C13' C15' 109.9(8) .
C14' C13' C15' 106.2(7) .
F29' C14' F30' 107.3(10) .
F29' C14' F28' 109.0(10) .
F30' C14' F28' 104.2(10) .
F29' C14' C13' 112.5(9) .
F30' C14' C13' 111.1(9) .
F28' C14' C13' 112.2(10) .
F31' C15' F32' 110.9(10) .
F31' C15' F33' 110.7(10) .
F32' C15' F33' 108.3(10) .
F31' C15' C13' 112.1(9) .
F32' C15' C13' 109.9(9) .
F33' C15' C13' 104.6(9) .
F35' C16' F36' 105.9(10) .
F35' C16' F34' 101.4(9) .
F36' C16' F34' 103.6(10) .
F35' C16' C13' 116.2(9) .
F36' C16' C13' 114.8(9) .
F34' C16' C13' 113.3(10) .

loop_
_geom_bond_atom_site_label_1
_geom_bond_atom_site_label_2
_geom_bond_distance
_geom_bond_site_symmetry_2
C17 C17 1.402(7) 3_656
C17 C18 1.405(5) .
C17 S1 1.733(4) .
C18 C19 1.373(6) .
C19 C20 1.405(6) .
C20 C21 1.402(5) .
C20 S1 1.731(4) .
C21 C22 1.419(5) .
C21 C26 1.433(5) .
C22 C23 1.348(5) .
C23 C24 1.437(5) .
C24 N1 1.358(5) .
C24 C25 1.413(5) .
C25 C26 1.362(5) .
C27 C28 1.383(5) .
C27 C32 1.390(5) .
C27 N1 1.437(5) .
C28 C29 1.387(6) .
C29 C30 1.398(6) .
C30 O5 1.360(5) .
C30 C31 1.388(6) .
C31 C32 1.390(6) .
C33 O5 1.424(6) .
C34 C35 1.375(5) .
C34 C39 1.386(5) .
C34 N1 1.440(5) .
C35 C36 1.378(6) .
C36 C37 1.386(6) .
C37 O6 1.355(5) .
C37 C38 1.390(6) .
C38 C39 1.389(6) .
C40 O6 1.426(6) .
C41 Cl3 1.735(13) .
C41 Cl4 1.766(12) .
Al1 O1 1.708(7) .
Al1 O4 1.720(6) .
Al1 O2 1.722(7) .
Al1 O3 1.732(7) .
O1 C1 1.366(8) .
C1 C4 1.513(9) .
C1 C2 1.538(9) .
C1 C3 1.564(9) .
C2 F1 1.329(8) .
C2 F2 1.340(9) .
C2 F3 1.356(9) .
C3 F4 1.328(9) .
C3 F6 1.336(9) .
C3 F5 1.341(9) .
C4 F9 1.333(8) .
C4 F7 1.344(8) .
C4 F8 1.354(8) .
O2 C5 1.358(7) .
C5 C6 1.538(9) .
C5 C8 1.540(8) .
C5 C7 1.556(9) .
C6 F11 1.334(8) .
C6 F10 1.337(8) .
C6 F12 1.353(8) .
C7 F15 1.325(8) .
C7 F13 1.335(8) .
C7 F14 1.339(8) .
C8 F16 1.340(8) .
C8 F18 1.343(8) .
C8 F17 1.343(8) .
O3 C9 1.344(9) .
C9 C11 1.519(10) .
C9 C10 1.523(10) .
C9 C12 1.546(11) .
C10 F21 1.320(9) .
C10 F20 1.324(10) .
C10 F19 1.347(10) .
C11 F24 1.335(10) .
C11 F23 1.335(9) .
C11 F22 1.354(9) .
C12 F27 1.303(10) .
C12 F25 1.341(10) .
C12 F26 1.348(10) .
O4 C13 1.351(8) .
C13 C15 1.521(9) .
C13 C14 1.542(8) .
C13 C16 1.589(9) .
C14 F30 1.325(9) .
C14 F29 1.338(8) .
C14 F28 1.346(8) .
C15 F32 1.319(8) .
C15 F33 1.355(8) .
C15 F31 1.362(8) .
C16 F34 1.311(8) .
C16 F35 1.324(9) .
C16 F36 1.331(9) .
Al1' O2' 1.702(11) .
Al1' O4' 1.709(11) .
Al1' O3' 1.715(12) .
Al1' O1' 1.728(11) .
O1' C1' 1.338(11) .
C1' C2' 1.542(11) .
C1' C4' 1.544(11) .
C1' C3' 1.567(11) .
C2' F2' 1.326(11) .
C2' F3' 1.330(11) .
C2' F1' 1.377(11) .
C3' F5' 1.325(11) .
C3' F4' 1.334(11) .
C3' F6' 1.338(11) .
C4' F9' 1.317(11) .
C4' F7' 1.332(10) .
C4' F8' 1.348(10) .
O2' C5' 1.356(10) .
C5' C7' 1.538(11) .
C5' C6' 1.541(11) .
C5' C8' 1.544(11) .
C6' F10' 1.324(10) .
C6' F11' 1.335(10) .
C6' F12' 1.349(10) .
C7' F14' 1.325(10) .
C7' F13' 1.331(10) .
C7' F15' 1.348(11) .
C8' F17' 1.328(11) .
C8' F16' 1.341(11) .
C8' F18' 1.343(10) .
O3' C9' 1.330(11) .
C9' C10' 1.522(12) .
C9' C11' 1.530(12) .
C9' C12' 1.532(12) .
C10' F19' 1.307(11) .
C10' F21' 1.350(12) .
C10' F20' 1.364(12) .
C11' F22' 1.327(11) .
C11' F24' 1.352(12) .
C11' F23' 1.354(11) .
C12' F27' 1.335(11) .
C12' F25' 1.354(11) .
C12' F26' 1.361(12) .
O4' C13' 1.361(11) .
C13' C16' 1.486(11) .
C13' C14' 1.538(11) .
C13' C15' 1.610(11) .
C14' F29' 1.325(11) .
C14' F30' 1.336(11) .
C14' F28' 1.340(11) .
C15' F31' 1.283(11) .
C15' F32' 1.312(11) .
C15' F33' 1.343(11) .
C16' F35' 1.341(11) .
C16' F36' 1.343(11) .
C16' F34' 1.378(11) .
